data_4133113
loop_
_publ_author_name
'Yonezawa, Hirotaka'
'Tashiro, Shohei'
'Shiraogawa, Takafumi'
'Ehara, Masahiro'
'Shimada, Rintaro'
'Ozawa, Takeaki'
'Shionoya, Mitsuhiko'

_publ_section_title
;
 Preferential Photoreaction in a Porous Crystal, Metal-Macrocycle
 Framework: Pd<sup>II</sup>-Mediated Olefin Migration over [2+2]
 Cycloaddition.
;
_journal_issue 48
_journal_name_full 'Journal of the American Chemical Society'
_journal_page_first 16610
_journal_page_last 16614
_journal_paper_doi 10.1021/jacs.8b08534
_journal_volume 140
_journal_year 2018
_chemical_formula_moiety 'C91.55 H103.3 Cl12 N15.77 O3.99 Pd6'
_chemical_formula_sum 'C91.55 H103.3 Cl12 N15.77 O3.99 Pd6'
_chemical_formula_weight 2552.21
_space_group_crystal_system monoclinic
_space_group_IT_number 14
_space_group_name_Hall '-P 2ybc'
_space_group_name_H-M_alt 'P 1 21/c 1'
_atom_sites_solution_hydrogens geom
_audit_creation_method SHELXL-2017/1
_cell_angle_alpha 90
_cell_angle_beta 90.9910(10)
_cell_angle_gamma 90
_cell_formula_units_Z 4
_cell_length_a 19.5480(2)
_cell_length_b 51.5698(8)
_cell_length_c 14.26430(15)
_cell_measurement_reflns_used 99233
_cell_measurement_temperature 93(2)
_cell_measurement_theta_max 28.56
_cell_measurement_theta_min 1.91
_cell_volume 14377.5(3)
_computing_cell_refinement 'CrysAlisPro 1.171.39.20a (Rigaku OD, 2015)'
_computing_data_collection 'CrysAlisPro 1.171.39.20a (Rigaku OD, 2015)'
_computing_data_reduction 'CrysAlisPro 1.171.39.20a (Rigaku OD, 2015)'
_computing_molecular_graphics 'CrystalStructure 4.2.2'
_computing_publication_material 'CrystalStructure 4.2.2 (Rigaku, 2016)'
_computing_structure_refinement 'SHELXL Version 2017/1 (Sheldrick, 2008)'
_computing_structure_solution 'SHELXS Version 2013/1 (Sheldrick, 2008)'
_diffrn_ambient_temperature 93(2)
_diffrn_detector_area_resol_mean 5.811
_diffrn_measured_fraction_theta_full 0.999
_diffrn_measured_fraction_theta_max 0.993
_diffrn_measurement_device_type 'Rigaku XtaLAB P200'
_diffrn_measurement_method \w
_diffrn_radiation_type MoK\a
_diffrn_radiation_wavelength 0.71075
_diffrn_reflns_av_R_equivalents 0.0673
_diffrn_reflns_av_unetI/netI 0.0419
_diffrn_reflns_Laue_measured_fraction_full 0.999
_diffrn_reflns_Laue_measured_fraction_max 0.993
_diffrn_reflns_limit_h_max 25
_diffrn_reflns_limit_h_min -25
_diffrn_reflns_limit_k_max 66
_diffrn_reflns_limit_k_min -67
_diffrn_reflns_limit_l_max 17
_diffrn_reflns_limit_l_min -18
_diffrn_reflns_number 307489
_diffrn_reflns_point_group_measured_fraction_full 0.999
_diffrn_reflns_point_group_measured_fraction_max 0.993
_diffrn_reflns_theta_full 25.242
_diffrn_reflns_theta_max 27.500
_diffrn_reflns_theta_min 2.537
_exptl_absorpt_coefficient_mu 0.997
_exptl_absorpt_correction_T_max 1.000
_exptl_absorpt_correction_T_min 0.499
_exptl_absorpt_correction_type multi-scan
_exptl_absorpt_process_details
;
CrysAlisPro 1.171.39.20a (Rigaku Oxford Diffraction, 2015)
Empirical absorption correction using spherical harmonics,
 implemented in SCALE3 ABSPACK scaling algorithm.
;
_exptl_crystal_colour yellow
_exptl_crystal_density_diffrn 1.179
_exptl_crystal_description platelet
_exptl_crystal_F_000 5100
_exptl_crystal_size_max 0.70
_exptl_crystal_size_mid 0.26
_exptl_crystal_size_min 0.09
_refine_diff_density_max 3.945
_refine_diff_density_min -3.954
_refine_diff_density_rms 0.245
_refine_ls_extinction_method none
_refine_ls_goodness_of_fit_ref 1.153
_refine_ls_hydrogen_treatment constr
_refine_ls_matrix_type full
_refine_ls_number_parameters 1101
_refine_ls_number_reflns 32845
_refine_ls_number_restraints 486
_refine_ls_restrained_S_all 1.149
_refine_ls_R_factor_all 0.1824
_refine_ls_R_factor_gt 0.1637
_refine_ls_shift/su_max 0.001
_refine_ls_shift/su_mean 0.000
_refine_ls_structure_factor_coef Fsqd
_refine_ls_weighting_details 'w=1/[\s^2^(Fo^2^)+(0.0288P)^2^+592.9871P] where P=(Fo^2^+2Fc^2^)/3'
_refine_ls_weighting_scheme calc
_refine_ls_wR_factor_gt 0.3404
_refine_ls_wR_factor_ref 0.3501
_reflns_Friedel_coverage 0.000
_reflns_number_gt 26489
_reflns_number_total 32845
_reflns_threshold_expression 'I > 2\s(I)'
_cod_data_source_file ja8b08534_si_005.cif
_cod_data_source_block azobenzene@MMF
_cod_original_sg_symbol_H-M 'P 21/c'
_cod_original_formula_sum 'C91.55 H103.30 Cl12 N15.77 O3.99 Pd6'
_cod_database_code 4133113
_shelx_shelxl_version_number 2017/1
_shelx_space_group_comment
;
The symmetry employed for this shelxl refinement is uniquely defined
by the following loop, which should always be used as a source of
symmetry information in preference to the above space-group names.
They are only intended as comments.
;

loop_
_space_group_symop_operation_xyz
'x, y, z'
'-x, y+1/2, -z+1/2'
'-x, -y, -z'
'x, -y-1/2, z-1/2'

loop_
_atom_site_label
_atom_site_type_symbol
_atom_site_fract_x
_atom_site_fract_y
_atom_site_fract_z
_atom_site_U_iso_or_equiv
_atom_site_adp_type
_atom_site_occupancy
_atom_site_site_symmetry_order
_atom_site_calc_flag
_atom_site_refinement_flags_posn
_atom_site_refinement_flags_adp
_atom_site_refinement_flags_occupancy
Pd1 Pd -0.02943(5) 0.51460(2) 0.17229(7) 0.0344(2) Uani 1 1 d . . .
Pd2 Pd 0.41920(4) 0.51263(2) -0.01280(5) 0.0308(2) Uani 1 1 d . . .
Pd3 Pd 0.28759(5) 0.47926(3) 0.59623(6) 0.0396(3) Uani 1 1 d . . .
Pd4 Pd 0.43142(6) 0.42277(3) 0.28141(7) 0.0443(3) Uani 1 1 d D . .
Pd5 Pd 0.3295(2) 0.25353(6) 0.2226(2) 0.189(2) Uani 1 1 d D . .
Pd6 Pd 0.19068(8) 0.33809(3) -0.24378(13) 0.0682(4) Uani 1 1 d D . .
Cl1 Cl -0.12158(15) 0.49799(8) 0.2514(2) 0.0387(8) Uani 1 1 d . . .
Cl2 Cl -0.00072(18) 0.47452(8) 0.1145(2) 0.0443(8) Uani 1 1 d . . .
Cl3 Cl 0.42388(15) 0.50862(8) -0.17364(18) 0.0365(8) Uani 1 1 d . . .
Cl4 Cl 0.41989(14) 0.46856(7) 0.01206(18) 0.0338(7) Uani 1 1 d . . .
Cl5 Cl 0.37339(18) 0.45041(9) 0.6274(3) 0.0501(9) Uani 1 1 d . . .
Cl6 Cl 0.20930(19) 0.44738(9) 0.5621(2) 0.0524(10) Uani 1 1 d . . .
Cl7 Cl 0.52585(18) 0.41371(9) 0.1938(2) 0.0497(10) Uani 1 1 d . . .
Cl8 Cl 0.4930(2) 0.42368(11) 0.4202(2) 0.0654(13) Uani 1 1 d . . .
Cl9 Cl 0.4476(9) 0.2574(3) 0.2246(8) 0.262(10) Uani 1 1 d . . .
Cl10 Cl 0.3325(10) 0.21444(18) 0.1467(10) 0.296(11) Uani 1 1 d . . .
Cl11 Cl 0.1510(4) 0.29822(12) -0.2017(6) 0.114(3) Uani 1 1 d . . .
Cl12 Cl 0.0826(3) 0.35116(12) -0.2834(6) 0.100(2) Uani 1 1 d . . .
O1 O 0.4206(14) 0.2933(5) 0.4564(19) 0.164(10) Uiso 1 1 d . . .
O2 O 0.1556(11) 0.3768(4) 0.5254(15) 0.127(11) Uiso 0.99(5) 1 d . . P
O3 O 0.491(2) 0.3397(9) 0.042(3) 0.29(2) Uiso 1 1 d . . .
O4 O 0.545(2) 0.3378(8) 0.438(3) 0.268(18) Uiso 1 1 d . . .
N1 N -0.0484(5) 0.5517(2) 0.2166(8) 0.038(3) Uani 1 1 d . . .
H1 H -0.097247 0.555303 0.198972 0.046 Uiso 1 1 calc R U .
N1S N 0.1679(7) 0.4479(3) -0.0909(9) 0.050(3) Uiso 1 1 d . . .
N2 N 0.0502(5) 0.5313(2) 0.1022(7) 0.032(2) Uani 1 1 d . . .
H2 H 0.048802 0.525087 0.035724 0.038 Uiso 1 1 calc R U .
N2S N 0.0983(14) 0.3591(6) 0.1152(19) 0.115(9) Uiso 0.93(3) 1 d . . P
N3 N 0.4122(5) 0.5518(2) -0.0238(6) 0.034(2) Uani 1 1 d . U .
H3 H 0.447721 0.556741 -0.070182 0.040 Uiso 1 1 calc R U .
N3S N 0.260(2) 0.5964(8) 0.325(3) 0.175(18) Uiso 0.91(4) 1 d . . P
N4 N 0.4281(5) 0.5197(2) 0.1275(6) 0.033(2) Uani 1 1 d . U .
H4 H 0.466312 0.508637 0.152438 0.040 Uiso 1 1 calc R U .
N4S N 0.095(3) 0.4123(10) 0.388(3) 0.22(2) Uiso 0.94(4) 1 d . . P
N5 N 0.3466(5) 0.5096(3) 0.6322(6) 0.0396(19) Uani 1 1 d . U .
H5 H 0.360825 0.506094 0.698697 0.048 Uiso 1 1 calc R U .
N6 N 0.2176(6) 0.5069(3) 0.5663(7) 0.0408(19) Uani 1 1 d . U .
H6 H 0.173230 0.501991 0.595374 0.049 Uiso 1 1 calc R U .
N7 N 0.3718(5) 0.4238(2) 0.1624(6) 0.039(3) Uani 1 1 d D . .
H7 H 0.394952 0.435223 0.116081 0.047 Uiso 1 1 calc R U .
N8 N 0.3430(5) 0.4294(3) 0.3502(7) 0.050(3) Uani 1 1 d D . .
H8 H 0.351407 0.444447 0.393005 0.060 Uiso 1 1 calc R U .
N9 N 0.3181(13) 0.2877(3) 0.2882(15) 0.152(7) Uani 1 1 d D U .
H9 H 0.353220 0.288483 0.339963 0.182 Uiso 1 1 calc R U .
N10 N 0.2275(8) 0.2502(4) 0.2237(17) 0.159(7) Uani 1 1 d D U .
H10 H 0.215604 0.232889 0.250440 0.190 Uiso 1 1 calc R U .
N11 N 0.2885(6) 0.3289(3) -0.2121(9) 0.060(3) Uani 1 1 d D U .
H11 H 0.295817 0.310759 -0.234838 0.072 Uiso 1 1 calc R U .
N12 N 0.2306(7) 0.3712(2) -0.2927(9) 0.059(3) Uani 1 1 d D U .
H12 H 0.208377 0.374091 -0.355524 0.071 Uiso 1 1 calc R U .
C1 C -0.0082(8) 0.5696(3) 0.1627(11) 0.046(4) Uani 1 1 d . . .
C1S C 0.2138(8) 0.4579(3) -0.1226(10) 0.041(3) Uiso 1 1 d . . .
C1T C 0.2757(7) 0.4697(3) -0.1590(10) 0.039(3) Uiso 1 1 d . . .
H1A H 0.264298 0.486406 -0.188225 0.047 Uiso 1 1 calc R U .
H1B H 0.295784 0.458207 -0.205693 0.047 Uiso 1 1 calc R U .
H1C H 0.308698 0.472511 -0.107410 0.047 Uiso 1 1 calc R U .
C2 C -0.0154(9) 0.5961(4) 0.1666(14) 0.062(5) Uani 1 1 d . . .
H2A H -0.044461 0.603489 0.212042 0.075 Uiso 1 1 calc R U .
C2S C 0.0913(13) 0.3814(5) 0.1165(17) 0.078(7) Uiso 0.93(3) 1 d . . P
C2T C 0.0802(14) 0.4083(5) 0.1121(19) 0.088(8) Uiso 0.93(3) 1 d . . P
H2B H 0.091847 0.414692 0.049692 0.106 Uiso 0.93(3) 1 calc R U P
H2C H 0.109047 0.416981 0.159475 0.106 Uiso 0.93(3) 1 calc R U P
H2D H 0.031987 0.412031 0.124214 0.106 Uiso 0.93(3) 1 calc R U P
C3 C 0.0184(11) 0.6119(4) 0.1066(18) 0.079(7) Uani 1 1 d . . .
H3A H 0.011877 0.630135 0.108850 0.095 Uiso 1 1 calc R U .
C3S C 0.310(3) 0.6046(10) 0.367(4) 0.18(2) Uiso 0.91(4) 1 d . . P
C3T C 0.372(4) 0.6160(14) 0.450(5) 0.31(4) Uiso 0.91(4) 1 d . . P
H3B H 0.400136 0.629273 0.420800 0.370 Uiso 0.91(4) 1 calc R U P
H3C H 0.400634 0.601511 0.470939 0.370 Uiso 0.91(4) 1 calc R U P
H3D H 0.348283 0.623429 0.503788 0.370 Uiso 0.91(4) 1 calc R U P
C4 C 0.0626(10) 0.6011(5) 0.0418(17) 0.081(7) Uani 1 1 d . . .
H4A H 0.085679 0.612190 -0.000344 0.097 Uiso 1 1 calc R U .
C4S C 0.053(2) 0.4273(8) 0.381(3) 0.135(14) Uiso 0.94(4) 1 d . . P
C4T C -0.0048(13) 0.4393(5) 0.3551(18) 0.086(8) Uiso 0.94(4) 1 d . . P
H4B H 0.006266 0.455542 0.323166 0.103 Uiso 0.94(4) 1 calc R U P
H4C H -0.031986 0.443017 0.410516 0.103 Uiso 0.94(4) 1 calc R U P
H4D H -0.030977 0.428044 0.312280 0.103 Uiso 0.94(4) 1 calc R U P
C5 C 0.0736(8) 0.5756(4) 0.0373(13) 0.060(5) Uani 1 1 d . . .
H5A H 0.104947 0.568284 -0.005505 0.072 Uiso 1 1 calc R U .
C6 C 0.0340(7) 0.5592(3) 0.1032(10) 0.044(4) Uani 1 1 d . . .
C7 C 0.1173(6) 0.5236(3) 0.1460(10) 0.043(4) Uani 1 1 d . . .
H7A H 0.119562 0.530297 0.211005 0.052 Uiso 1 1 calc R U .
H7B H 0.119616 0.504428 0.149236 0.052 Uiso 1 1 calc R U .
C8 C 0.1780(7) 0.5333(3) 0.0941(9) 0.044(4) Uani 1 1 d . . .
C9 C 0.2140(7) 0.5550(4) 0.1276(9) 0.046(4) Uani 1 1 d . . .
H9A H 0.200884 0.563043 0.184482 0.055 Uiso 1 1 calc R U .
C10 C 0.2688(6) 0.5648(3) 0.0780(9) 0.037(3) Uani 1 1 d . . .
H10A H 0.293402 0.579407 0.101518 0.045 Uiso 1 1 calc R U .
C11 C 0.2877(6) 0.5535(3) -0.0060(8) 0.041(4) Uani 1 1 d . . .
C12 C 0.2505(6) 0.5332(3) -0.0399(8) 0.038(3) Uani 1 1 d . . .
H12A H 0.262137 0.525554 -0.098173 0.045 Uiso 1 1 calc R U .
C13 C 0.1954(6) 0.5234(3) 0.0100(9) 0.037(3) Uani 1 1 d . . .
H13 H 0.169539 0.509448 -0.015653 0.044 Uiso 1 1 calc R U .
C14 C 0.3486(7) 0.5635(3) -0.0602(8) 0.043(4) Uani 1 1 d . . .
H14A H 0.342670 0.559214 -0.127491 0.051 Uiso 1 1 calc R U .
H14B H 0.351282 0.582622 -0.054264 0.051 Uiso 1 1 calc R U .
C15 C 0.4371(6) 0.5627(3) 0.0661(8) 0.035(2) Uani 1 1 d . U .
C16 C 0.4518(7) 0.5892(3) 0.0761(10) 0.041(2) Uani 1 1 d . U .
H16 H 0.441664 0.600952 0.026336 0.050 Uiso 1 1 calc R U .
C17 C 0.4818(8) 0.5984(4) 0.1609(11) 0.049(3) Uani 1 1 d . U .
H17 H 0.492658 0.616209 0.168735 0.059 Uiso 1 1 calc R U .
C18 C 0.4949(7) 0.5810(3) 0.2309(10) 0.045(3) Uani 1 1 d . U .
H18 H 0.514903 0.587056 0.287952 0.053 Uiso 1 1 calc R U .
C19 C 0.4803(6) 0.5555(3) 0.2220(8) 0.038(2) Uani 1 1 d . U .
H19 H 0.491728 0.543895 0.271555 0.046 Uiso 1 1 calc R U .
C20 C 0.4482(6) 0.5461(3) 0.1396(8) 0.034(2) Uani 1 1 d . U .
C21 C 0.3632(6) 0.5115(3) 0.1775(8) 0.036(3) Uani 1 1 d . U .
H21A H 0.325361 0.523350 0.159091 0.043 Uiso 1 1 calc R U .
H21B H 0.350295 0.493780 0.157491 0.043 Uiso 1 1 calc R U .
C22 C 0.3727(6) 0.5121(3) 0.2826(8) 0.034(2) Uani 1 1 d . U .
C23 C 0.3588(6) 0.5365(3) 0.3331(8) 0.034(2) Uani 1 1 d . U .
H23 H 0.341438 0.551649 0.302946 0.041 Uiso 1 1 calc R U .
C24 C 0.3742(6) 0.5353(3) 0.4320(8) 0.041(2) Uani 1 1 d . U .
H24 H 0.365311 0.550216 0.469017 0.049 Uiso 1 1 calc R U .
C25 C 0.4005(6) 0.5141(3) 0.4749(8) 0.040(2) Uani 1 1 d . U .
C26 C 0.4140(6) 0.4920(3) 0.4250(8) 0.042(2) Uani 1 1 d . U .
H26 H 0.431607 0.476991 0.455891 0.051 Uiso 1 1 calc R U .
C27 C 0.4016(6) 0.4917(3) 0.3276(8) 0.037(2) Uani 1 1 d . U .
H27 H 0.413945 0.476800 0.292531 0.044 Uiso 1 1 calc R U .
C28 C 0.4137(6) 0.5139(4) 0.5809(8) 0.047(3) Uani 1 1 d . U .
H28A H 0.434069 0.530687 0.600639 0.057 Uiso 1 1 calc R U .
H28B H 0.446491 0.499967 0.597374 0.057 Uiso 1 1 calc R U .
C29 C 0.3069(7) 0.5338(3) 0.6363(8) 0.0412(17) Uani 1 1 d . U .
C30 C 0.3311(7) 0.5566(3) 0.6747(9) 0.0462(19) Uani 1 1 d . U .
H30 H 0.377418 0.557888 0.695293 0.055 Uiso 1 1 calc R U .
C31 C 0.2899(8) 0.5766(4) 0.6829(9) 0.050(2) Uani 1 1 d . U .
H31 H 0.307092 0.592168 0.710050 0.060 Uiso 1 1 calc R U .
C32 C 0.2221(8) 0.5756(4) 0.6532(10) 0.051(2) Uani 1 1 d . U .
H32 H 0.193579 0.590520 0.656515 0.061 Uiso 1 1 calc R U .
C33 C 0.1969(8) 0.5523(4) 0.6184(9) 0.0475(19) Uani 1 1 d . U .
H33 H 0.149928 0.549947 0.602126 0.057 Uiso 1 1 calc R U .
C34 C 0.2430(7) 0.5332(3) 0.6093(8) 0.0405(17) Uani 1 1 d . U .
C35 C 0.2078(6) 0.5079(4) 0.4599(8) 0.051(5) Uani 1 1 d . . .
H35A H 0.248300 0.516393 0.432578 0.061 Uiso 1 1 calc R U .
H35B H 0.205880 0.489939 0.435507 0.061 Uiso 1 1 calc R U .
C36 C 0.1445(6) 0.5221(4) 0.4266(9) 0.044(4) Uani 1 1 d . . .
C37 C 0.1433(9) 0.5469(3) 0.3951(10) 0.051(4) Uani 1 1 d . . .
H37 H 0.184674 0.556546 0.393940 0.061 Uiso 1 1 calc R U .
C38 C 0.0821(8) 0.5586(4) 0.3640(10) 0.056(4) Uani 1 1 d . . .
H38 H 0.081928 0.576150 0.343891 0.067 Uiso 1 1 calc R U .
C39 C 0.0221(6) 0.5444(4) 0.3628(10) 0.045(4) Uani 1 1 d . . .
C40 C 0.0229(7) 0.5189(3) 0.3917(9) 0.041(3) Uani 1 1 d . . .
H40 H -0.018092 0.509027 0.389275 0.049 Uiso 1 1 calc R U .
C41 C 0.0826(8) 0.5078(3) 0.4242(9) 0.045(4) Uani 1 1 d . . .
H41 H 0.082371 0.490268 0.445120 0.054 Uiso 1 1 calc R U .
C42 C -0.0429(7) 0.5560(4) 0.3225(11) 0.055(4) Uani 1 1 d . . .
H42A H -0.043755 0.574849 0.335887 0.066 Uiso 1 1 calc R U .
H42B H -0.082761 0.547997 0.353127 0.066 Uiso 1 1 calc R U .
C43 C 0.3070(5) 0.4361(3) 0.1873(8) 0.036(3) Uani 1 1 d D . .
C44 C 0.2614(7) 0.4457(3) 0.1171(9) 0.042(3) Uani 1 1 d . . .
H44 H 0.271859 0.443976 0.052621 0.050 Uiso 1 1 calc R U .
C45 C 0.2018(8) 0.4575(4) 0.1442(10) 0.050(4) Uani 1 1 d . . .
H45 H 0.171206 0.464675 0.098604 0.060 Uiso 1 1 calc R U .
C46 C 0.1868(9) 0.4588(4) 0.2393(10) 0.059(5) Uani 1 1 d . . .
H46 H 0.145617 0.466953 0.257891 0.071 Uiso 1 1 calc R U .
C47 C 0.2289(8) 0.4489(4) 0.3053(9) 0.058(5) Uani 1 1 d . . .
H47 H 0.216326 0.449477 0.369327 0.069 Uiso 1 1 calc R U .
C48 C 0.2917(6) 0.4377(3) 0.2801(9) 0.045(4) Uani 1 1 d D . .
C49 C 0.3173(10) 0.4076(4) 0.4093(11) 0.073(6) Uani 1 1 d D . .
H49A H 0.269917 0.411461 0.428231 0.088 Uiso 1 1 calc R U .
H49B H 0.346029 0.406349 0.467022 0.088 Uiso 1 1 calc R U .
C50 C 0.3184(9) 0.3821(4) 0.3591(11) 0.066(6) Uani 1 1 d D . .
C51 C 0.3789(11) 0.3682(5) 0.3604(14) 0.072(6) Uani 1 1 d . . .
H51 H 0.417158 0.374931 0.394535 0.087 Uiso 1 1 calc R U .
C52 C 0.3852(13) 0.3460(6) 0.3156(15) 0.095(9) Uani 1 1 d . . .
H52 H 0.427875 0.337186 0.316908 0.114 Uiso 1 1 calc R U .
C53 C 0.3293(14) 0.3352(4) 0.2658(14) 0.083(7) Uani 1 1 d D . .
C54 C 0.2657(12) 0.3492(5) 0.2634(15) 0.076(6) Uani 1 1 d . . .
H54 H 0.226443 0.342577 0.231206 0.091 Uiso 1 1 calc R U .
C55 C 0.2642(10) 0.3719(5) 0.3088(13) 0.068(6) Uani 1 1 d . . .
H55 H 0.222955 0.381643 0.306014 0.081 Uiso 1 1 calc R U .
C56 C 0.3337(18) 0.3091(4) 0.2204(17) 0.136(14) Uani 1 1 d D . .
H56A H 0.380313 0.306628 0.195811 0.163 Uiso 1 1 calc R U .
H56B H 0.300940 0.308307 0.166775 0.163 Uiso 1 1 calc R U .
C57 C 0.2500(13) 0.2869(4) 0.3319(16) 0.153(7) Uani 1 1 d D U .
C58 C 0.2396(16) 0.3042(4) 0.4063(19) 0.160(7) Uani 1 1 d D U .
H58 H 0.274702 0.315189 0.430408 0.192 Uiso 1 1 calc R U .
C59 C 0.1721(17) 0.3040(5) 0.4429(19) 0.163(7) Uani 1 1 d D U .
H59 H 0.160629 0.314885 0.493976 0.196 Uiso 1 1 calc R U .
C60 C 0.1237(17) 0.2877(5) 0.403(2) 0.169(7) Uani 1 1 d D U .
H60 H 0.078986 0.287758 0.428103 0.202 Uiso 1 1 calc R U .
C61 C 0.1366(15) 0.2713(5) 0.328(2) 0.167(7) Uani 1 1 d D U .
H61 H 0.101287 0.260617 0.303098 0.200 Uiso 1 1 calc R U .
C62 C 0.2033(10) 0.2707(4) 0.2891(17) 0.160(7) Uani 1 1 d D U .
C63 C 0.1883(15) 0.2537(5) 0.1341(17) 0.119(6) Uani 1 1 d D U .
H63A H 0.141261 0.259173 0.149686 0.143 Uiso 1 1 calc R U .
H63B H 0.184729 0.236610 0.102955 0.143 Uiso 1 1 calc R U .
C64 C 0.2157(17) 0.2727(5) 0.065(2) 0.114(5) Uani 1 1 d D U .
C65 C 0.2694(16) 0.2669(5) 0.006(2) 0.111(5) Uani 1 1 d . U .
H65 H 0.286234 0.249616 0.005038 0.133 Uiso 1 1 calc R U .
C66 C 0.2996(15) 0.2853(5) -0.050(2) 0.104(4) Uani 1 1 d . U .
H66 H 0.336625 0.280353 -0.087927 0.125 Uiso 1 1 calc R U .
C67 C 0.2777(14) 0.3105(4) -0.0515(19) 0.099(4) Uani 1 1 d D U .
C68 C 0.2233(15) 0.3171(5) 0.0054(19) 0.102(4) Uani 1 1 d . U .
H68 H 0.206546 0.334391 0.004726 0.123 Uiso 1 1 calc R U .
C69 C 0.1939(16) 0.2992(5) 0.062(2) 0.108(5) Uani 1 1 d . U .
H69 H 0.157551 0.304496 0.100949 0.130 Uiso 1 1 calc R U .
C70 C 0.3135(12) 0.3297(4) -0.1125(12) 0.090(5) Uani 1 1 d D U .
H70A H 0.306333 0.347367 -0.087181 0.108 Uiso 1 1 calc R U .
H70B H 0.363244 0.326125 -0.110443 0.108 Uiso 1 1 calc R U .
C71 C 0.3284(6) 0.3456(3) -0.2709(9) 0.044(2) Uani 1 1 d D U .
C72 C 0.3984(10) 0.3397(4) -0.2851(13) 0.064(3) Uani 1 1 d . U .
H72 H 0.418848 0.324880 -0.256678 0.077 Uiso 1 1 calc R U .
C73 C 0.4387(11) 0.3570(4) -0.3448(13) 0.070(3) Uani 1 1 d . U .
H73 H 0.485462 0.353613 -0.356901 0.084 Uiso 1 1 calc R U .
C74 C 0.4066(11) 0.3778(4) -0.3815(12) 0.066(3) Uani 1 1 d . U .
H74 H 0.432224 0.389649 -0.417777 0.079 Uiso 1 1 calc R U .
C75 C 0.3429(10) 0.3822(4) -0.3698(11) 0.059(3) Uani 1 1 d . U .
H75 H 0.322055 0.396526 -0.401132 0.071 Uiso 1 1 calc R U .
C76 C 0.3029(7) 0.3664(3) -0.3110(10) 0.054(3) Uani 1 1 d D U .
C77 C 0.2208(9) 0.3959(3) -0.2392(9) 0.049(4) Uani 1 1 d D . .
H77A H 0.239314 0.410507 -0.276091 0.059 Uiso 1 1 calc R U .
H77B H 0.171138 0.398974 -0.231854 0.059 Uiso 1 1 calc R U .
C78 C 0.2546(7) 0.3958(3) -0.1446(8) 0.037(3) Uani 1 1 d D . .
C79 C 0.3240(8) 0.4047(3) -0.1395(9) 0.047(4) Uani 1 1 d . . .
H79 H 0.346049 0.410875 -0.193959 0.056 Uiso 1 1 calc R U .
C80 C 0.3590(7) 0.4042(3) -0.0522(9) 0.045(4) Uani 1 1 d . . .
H80 H 0.405611 0.409325 -0.048648 0.054 Uiso 1 1 calc R U .
C81 C 0.3265(7) 0.3964(3) 0.0278(9) 0.043(3) Uani 1 1 d D . .
C82 C 0.2592(7) 0.3884(3) 0.0202(10) 0.042(3) Uani 1 1 d . . .
H82 H 0.235861 0.383273 0.075117 0.050 Uiso 1 1 calc R U .
C83 C 0.2252(7) 0.3875(3) -0.0649(12) 0.050(4) Uani 1 1 d . . .
H83 H 0.179878 0.380911 -0.067822 0.060 Uiso 1 1 calc R U .
C84 C 0.3647(7) 0.3974(3) 0.1194(9) 0.046(4) Uani 1 1 d D . .
H84A H 0.411039 0.390169 0.110197 0.055 Uiso 1 1 calc R U .
H84B H 0.341139 0.385955 0.164406 0.055 Uiso 1 1 calc R U .

loop_
_atom_site_aniso_label
_atom_site_aniso_U_11
_atom_site_aniso_U_22
_atom_site_aniso_U_33
_atom_site_aniso_U_23
_atom_site_aniso_U_13
_atom_site_aniso_U_12
Pd1 0.0217(4) 0.0565(7) 0.0251(4) 0.0079(4) 0.0026(3) 0.0086(4)
Pd2 0.0179(4) 0.0669(7) 0.0078(3) 0.0073(4) 0.0024(3) 0.0047(4)
Pd3 0.0262(5) 0.0785(8) 0.0141(4) 0.0033(5) 0.0040(3) 0.0038(5)
Pd4 0.0343(5) 0.0805(9) 0.0181(4) 0.0124(5) 0.0029(4) 0.0012(6)
Pd5 0.319(5) 0.1001(19) 0.152(3) 0.0690(18) 0.121(3) 0.101(3)
Pd6 0.0672(10) 0.0496(8) 0.0882(11) -0.0130(8) 0.0088(8) 0.0005(7)
Cl1 0.0230(14) 0.062(2) 0.0309(15) 0.0048(15) 0.0056(11) 0.0028(14)
Cl2 0.0427(19) 0.059(2) 0.0318(16) 0.0137(15) 0.0078(14) 0.0137(16)
Cl3 0.0274(14) 0.073(2) 0.0088(11) 0.0061(12) 0.0004(9) 0.0071(14)
Cl4 0.0205(13) 0.066(2) 0.0143(11) 0.0040(12) -0.0021(10) 0.0046(13)
Cl5 0.0315(17) 0.080(3) 0.0394(18) 0.0056(18) -0.0005(14) 0.0076(18)
Cl6 0.0380(19) 0.090(3) 0.0289(16) -0.0032(18) 0.0079(14) -0.0042(19)
Cl7 0.0355(18) 0.084(3) 0.0294(16) 0.0192(17) 0.0049(13) -0.0006(18)
Cl8 0.050(2) 0.122(4) 0.0241(16) 0.015(2) -0.0007(15) -0.004(2)
Cl9 0.323(18) 0.315(18) 0.152(9) 0.087(11) 0.102(11) 0.235(16)
Cl10 0.55(3) 0.091(6) 0.252(13) 0.090(8) 0.278(17) 0.147(11)
Cl11 0.128(6) 0.064(4) 0.151(7) -0.021(4) 0.031(5) -0.030(4)
Cl12 0.052(3) 0.080(4) 0.167(7) -0.041(4) -0.004(3) 0.005(3)
N1 0.016(5) 0.050(7) 0.048(7) 0.015(6) 0.000(4) -0.003(5)
N2 0.024(5) 0.042(7) 0.030(5) 0.003(5) 0.003(4) -0.001(5)
N3 0.022(4) 0.068(6) 0.010(4) 0.005(4) 0.001(3) 0.003(4)
N4 0.017(4) 0.068(6) 0.014(4) 0.005(4) -0.002(3) 0.008(4)
N5 0.028(4) 0.083(5) 0.008(3) 0.007(4) 0.000(3) 0.007(4)
N6 0.028(4) 0.081(5) 0.014(3) 0.004(4) 0.004(3) 0.005(4)
N7 0.032(6) 0.068(9) 0.018(5) 0.012(5) 0.007(4) 0.005(6)
N8 0.053(8) 0.081(10) 0.016(5) 0.012(6) 0.007(5) 0.007(7)
N9 0.230(16) 0.051(8) 0.178(15) 0.045(9) 0.114(13) 0.055(10)
N10 0.240(18) 0.058(9) 0.181(15) 0.042(9) 0.103(13) 0.037(10)
N11 0.079(7) 0.044(6) 0.056(7) -0.013(5) 0.004(6) 0.007(6)
N12 0.068(6) 0.065(7) 0.044(6) -0.010(6) -0.007(5) 0.006(6)
C1 0.044(8) 0.047(9) 0.046(8) 0.011(7) -0.004(7) 0.006(7)
C2 0.044(9) 0.076(13) 0.067(12) 0.000(10) 0.011(8) 0.007(9)
C3 0.065(13) 0.051(12) 0.120(19) 0.033(12) -0.007(12) -0.005(10)
C4 0.051(11) 0.081(16) 0.110(18) 0.034(13) 0.020(11) -0.002(11)
C5 0.024(7) 0.092(15) 0.064(11) 0.023(10) -0.002(7) -0.011(8)
C6 0.031(7) 0.068(11) 0.032(7) 0.011(7) -0.023(6) -0.009(7)
C7 0.013(5) 0.081(11) 0.035(7) 0.009(7) 0.006(5) 0.007(6)
C8 0.022(6) 0.080(12) 0.031(7) 0.018(7) 0.001(5) 0.004(7)
C9 0.029(7) 0.087(12) 0.021(6) 0.001(7) 0.009(5) 0.012(7)
C10 0.023(6) 0.058(9) 0.031(6) 0.001(6) -0.002(5) 0.001(6)
C11 0.015(5) 0.090(12) 0.017(5) 0.012(6) 0.002(4) 0.020(6)
C12 0.021(6) 0.074(10) 0.018(5) -0.009(6) 0.008(4) 0.006(6)
C13 0.020(6) 0.050(9) 0.041(7) 0.014(6) -0.001(5) -0.012(6)
C14 0.030(7) 0.080(11) 0.017(5) 0.016(6) 0.007(5) 0.011(7)
C15 0.017(4) 0.065(5) 0.022(4) 0.002(4) 0.005(3) 0.004(4)
C16 0.026(5) 0.063(5) 0.035(5) 0.004(5) 0.005(4) 0.013(5)
C17 0.037(6) 0.067(6) 0.043(5) -0.004(5) 0.006(5) 0.001(5)
C18 0.030(5) 0.073(6) 0.031(5) -0.007(5) 0.005(4) 0.006(5)
C19 0.024(5) 0.070(6) 0.020(4) 0.002(4) 0.004(4) 0.004(5)
C20 0.018(4) 0.068(5) 0.017(4) 0.005(4) 0.009(3) 0.007(4)
C21 0.019(5) 0.071(8) 0.017(4) 0.006(5) 0.002(4) 0.005(5)
C22 0.015(4) 0.071(6) 0.015(4) 0.007(4) 0.000(3) 0.002(4)
C23 0.013(4) 0.076(6) 0.014(4) 0.012(4) 0.002(3) 0.013(4)
C24 0.024(5) 0.081(6) 0.017(4) 0.004(4) 0.008(4) 0.008(5)
C25 0.018(4) 0.088(6) 0.013(4) 0.009(4) 0.003(3) 0.004(5)
C26 0.025(5) 0.081(6) 0.020(4) 0.014(4) 0.001(4) 0.010(5)
C27 0.023(5) 0.073(6) 0.016(4) 0.008(4) 0.005(4) 0.011(5)
C28 0.021(5) 0.101(9) 0.020(4) 0.013(5) 0.007(4) 0.004(6)
C29 0.029(3) 0.082(5) 0.013(3) 0.004(3) -0.001(3) 0.007(3)
C30 0.035(4) 0.083(5) 0.020(3) 0.002(3) -0.004(3) 0.006(3)
C31 0.040(4) 0.083(5) 0.026(3) 0.000(4) -0.005(3) 0.007(4)
C32 0.040(4) 0.083(5) 0.028(4) 0.000(4) -0.003(3) 0.010(4)
C33 0.036(4) 0.083(5) 0.024(3) 0.001(3) -0.002(3) 0.010(3)
C34 0.029(3) 0.081(5) 0.012(3) 0.003(3) 0.000(3) 0.009(3)
C35 0.020(6) 0.115(15) 0.016(6) 0.005(7) -0.004(5) 0.008(7)
C36 0.019(6) 0.087(12) 0.026(6) 0.008(7) -0.006(5) -0.006(7)
C37 0.051(9) 0.065(11) 0.037(8) 0.005(7) -0.002(7) -0.024(8)
C38 0.043(9) 0.091(14) 0.034(8) 0.000(8) 0.012(6) 0.003(9)
C39 0.015(6) 0.088(12) 0.033(7) -0.014(7) 0.001(5) -0.011(7)
C40 0.032(7) 0.061(10) 0.029(6) 0.005(6) 0.003(5) -0.005(6)
C41 0.045(8) 0.069(11) 0.021(6) 0.000(6) -0.002(5) -0.003(7)
C42 0.025(7) 0.092(14) 0.049(9) -0.013(9) 0.008(6) -0.001(8)
C43 0.018(6) 0.063(9) 0.025(6) 0.002(6) 0.007(5) 0.010(6)
C44 0.040(8) 0.061(10) 0.025(6) 0.004(6) 0.001(5) 0.002(7)
C45 0.037(8) 0.083(12) 0.030(7) 0.008(7) -0.008(6) 0.000(8)
C46 0.056(10) 0.089(14) 0.033(8) 0.013(8) 0.009(7) 0.031(9)
C47 0.044(9) 0.112(15) 0.019(6) 0.004(8) 0.018(6) 0.013(9)
C48 0.026(7) 0.084(12) 0.025(6) -0.003(7) 0.002(5) 0.006(7)
C49 0.059(11) 0.13(2) 0.030(8) 0.032(10) 0.011(7) 0.018(12)
C50 0.054(10) 0.105(16) 0.040(9) 0.044(10) 0.019(8) 0.023(10)
C51 0.074(14) 0.095(17) 0.048(10) 0.026(11) 0.012(9) 0.017(12)
C52 0.085(17) 0.15(3) 0.051(12) 0.042(15) 0.010(11) 0.028(17)
C53 0.100(18) 0.088(17) 0.061(12) 0.031(12) 0.020(12) 0.029(14)
C54 0.087(15) 0.076(15) 0.064(12) 0.038(11) 0.016(11) -0.005(12)
C55 0.060(11) 0.091(16) 0.053(10) 0.035(11) 0.010(9) -0.021(11)
C56 0.21(4) 0.082(19) 0.12(2) 0.059(17) 0.07(2) 0.06(2)
C57 0.232(16) 0.049(7) 0.183(13) 0.041(8) 0.117(12) 0.046(9)
C58 0.233(16) 0.064(9) 0.186(14) 0.034(8) 0.124(12) 0.039(10)
C59 0.234(17) 0.067(9) 0.193(14) 0.025(9) 0.123(13) 0.034(10)
C60 0.240(17) 0.070(10) 0.200(15) 0.022(10) 0.115(13) 0.032(10)
C61 0.242(16) 0.065(9) 0.197(14) 0.028(9) 0.112(13) 0.032(10)
C62 0.239(16) 0.056(8) 0.187(13) 0.041(8) 0.113(12) 0.038(9)
C63 0.161(13) 0.064(9) 0.135(13) 0.017(9) 0.051(11) 0.005(10)
C64 0.149(11) 0.065(7) 0.131(10) 0.017(7) 0.052(8) 0.010(8)
C65 0.144(11) 0.063(8) 0.128(11) 0.017(8) 0.048(9) 0.016(8)
C66 0.132(11) 0.062(7) 0.121(10) 0.019(8) 0.042(8) 0.018(8)
C67 0.119(10) 0.062(7) 0.116(10) 0.016(7) 0.041(8) 0.020(7)
C68 0.124(11) 0.063(7) 0.121(10) 0.017(7) 0.047(8) 0.012(8)
C69 0.136(11) 0.065(8) 0.126(10) 0.016(8) 0.051(8) 0.009(8)
C70 0.106(11) 0.056(8) 0.110(12) 0.016(8) 0.037(9) 0.028(8)
C71 0.071(6) 0.035(5) 0.025(5) -0.024(4) 0.002(4) 0.001(5)
C72 0.076(7) 0.065(7) 0.052(6) -0.017(5) 0.002(6) 0.000(6)
C73 0.075(7) 0.080(8) 0.054(7) -0.018(6) 0.009(6) -0.003(6)
C74 0.083(7) 0.078(7) 0.037(6) -0.014(6) 0.005(6) -0.005(7)
C75 0.078(7) 0.068(7) 0.032(5) -0.008(5) -0.004(5) -0.013(6)
C76 0.070(6) 0.058(6) 0.035(5) -0.015(4) -0.003(5) -0.004(5)
C77 0.061(10) 0.043(9) 0.042(8) 0.002(7) -0.006(7) 0.022(8)
C78 0.048(8) 0.035(7) 0.028(6) 0.008(5) -0.018(6) 0.001(6)
C79 0.044(8) 0.075(11) 0.021(6) 0.004(7) 0.008(6) 0.004(8)
C80 0.031(7) 0.078(11) 0.025(6) -0.007(7) 0.007(5) 0.012(7)
C81 0.045(8) 0.049(9) 0.035(7) -0.001(6) 0.007(6) 0.013(7)
C82 0.029(7) 0.053(9) 0.044(8) 0.002(7) 0.018(6) 0.006(6)
C83 0.027(7) 0.055(10) 0.069(11) 0.008(8) 0.000(7) -0.005(7)
C84 0.028(7) 0.075(11) 0.034(7) 0.004(7) 0.017(5) 0.014(7)

loop_
_atom_type_symbol
_atom_type_description
_atom_type_scat_dispersion_real
_atom_type_scat_dispersion_imag
_atom_type_scat_source
C C 0.0033 0.0016 'International Tables Vol C Tables 4.2.6.8 and 6.1.1.4'
H H 0.0000 0.0000 'International Tables Vol C Tables 4.2.6.8 and 6.1.1.4'
Cl Cl 0.1484 0.1585 'International Tables Vol C Tables 4.2.6.8 and 6.1.1.4'
N N 0.0061 0.0033 'International Tables Vol C Tables 4.2.6.8 and 6.1.1.4'
Pd Pd -0.9988 1.0072 'International Tables Vol C Tables 4.2.6.8 and 6.1.1.4'
O O 0.0106 0.0060 'International Tables Vol C Tables 4.2.6.8 and 6.1.1.4'

loop_
_geom_angle_atom_site_label_1
_geom_angle_atom_site_label_2
_geom_angle_atom_site_label_3
_geom_angle
N1 Pd1 N2 84.4(4)
N1 Pd1 Cl2 175.0(3)
N2 Pd1 Cl2 90.6(3)
N1 Pd1 Cl1 92.8(3)
N2 Pd1 Cl1 177.0(3)
Cl2 Pd1 Cl1 92.25(14)
N3 Pd2 N4 84.4(4)
N3 Pd2 Cl4 174.3(3)
N4 Pd2 Cl4 91.4(4)
N3 Pd2 Cl3 90.9(3)
N4 Pd2 Cl3 171.2(3)
Cl4 Pd2 Cl3 93.70(12)
N5 Pd3 N6 83.6(5)
N5 Pd3 Cl5 92.4(3)
N6 Pd3 Cl5 175.4(4)
N5 Pd3 Cl6 173.1(3)
N6 Pd3 Cl6 90.8(4)
Cl5 Pd3 Cl6 93.41(16)
N8 Pd4 N7 85.4(4)
N8 Pd4 Cl7 175.2(4)
N7 Pd4 Cl7 90.3(3)
N8 Pd4 Cl8 91.0(3)
N7 Pd4 Cl8 175.9(3)
Cl7 Pd4 Cl8 93.37(14)
N10 Pd5 N9 87.3(9)
N10 Pd5 Cl10 87.8(8)
N9 Pd5 Cl10 175.1(9)
N10 Pd5 Cl9 178.8(8)
N9 Pd5 Cl9 92.1(8)
Cl10 Pd5 Cl9 92.8(6)
N12 Pd6 N11 84.6(6)
N12 Pd6 Cl12 91.5(4)
N11 Pd6 Cl12 176.1(4)
N12 Pd6 Cl11 173.7(4)
N11 Pd6 Cl11 93.1(4)
Cl12 Pd6 Cl11 90.8(3)
C1 N1 C42 113.8(12)
C1 N1 Pd1 109.2(9)
C42 N1 Pd1 115.5(10)
C1 N1 H1 105.8
C42 N1 H1 105.8
Pd1 N1 H1 105.8
C6 N2 C7 116.2(11)
C6 N2 Pd1 103.8(8)
C7 N2 Pd1 110.6(8)
C6 N2 H2 108.7
C7 N2 H2 108.7
Pd1 N2 H2 108.7
C14 N3 C15 114.6(11)
C14 N3 Pd2 119.4(10)
C15 N3 Pd2 106.8(8)
C14 N3 H3 104.8
C15 N3 H3 104.8
Pd2 N3 H3 104.8
C20 N4 C21 115.8(10)
C20 N4 Pd2 107.9(7)
C21 N4 Pd2 110.6(7)
C20 N4 H4 107.4
C21 N4 H4 107.4
Pd2 N4 H4 107.4
C29 N5 C28 110.5(12)
C29 N5 Pd3 111.8(8)
C28 N5 Pd3 119.1(10)
C29 N5 H5 104.6
C28 N5 H5 104.6
Pd3 N5 H5 104.6
C35 N6 C34 113.0(12)
C35 N6 Pd3 108.0(9)
C34 N6 Pd3 108.7(8)
C35 N6 H6 109.0
C34 N6 H6 109.0
Pd3 N6 H6 109.0
C43 N7 C84 114.7(10)
C43 N7 Pd4 107.0(7)
C84 N7 Pd4 111.4(8)
C43 N7 H7 107.8
C84 N7 H7 107.8
Pd4 N7 H7 107.8
C48 N8 C49 111.8(12)
C48 N8 Pd4 107.2(7)
C49 N8 Pd4 116.3(10)
C48 N8 H8 107.0
C49 N8 H8 107.0
Pd4 N8 H8 107.0
C57 N9 C56 119(2)
C57 N9 Pd5 106.3(11)
C56 N9 Pd5 108.6(13)
C57 N9 H9 107.5
C56 N9 H9 107.5
Pd5 N9 H9 107.5
C63 N10 C62 107(2)
C63 N10 Pd5 118.7(17)
C62 N10 Pd5 105.7(12)
C63 N10 H10 108.5
C62 N10 H10 108.5
Pd5 N10 H10 108.5
C71 N11 C70 111.3(12)
C71 N11 Pd6 104.5(8)
C70 N11 Pd6 120.0(12)
C71 N11 H11 106.8
C70 N11 H11 106.8
Pd6 N11 H11 106.8
C76 N12 C77 111.6(12)
C76 N12 Pd6 107.4(9)
C77 N12 Pd6 119.5(10)
C76 N12 H12 105.8
C77 N12 H12 105.8
Pd6 N12 H12 105.8
C6 C1 C2 120.1(16)
C6 C1 N1 115.9(15)
C2 C1 N1 123.8(15)
N1S C1S C1T 176.1(17)
C1S C1T H1A 109.5
C1S C1T H1B 109.5
H1A C1T H1B 109.5
C1S C1T H1C 109.5
H1A C1T H1C 109.5
H1B C1T H1C 109.5
C3 C2 C1 121.2(19)
C3 C2 H2A 119.4
C1 C2 H2A 119.4
N2S C2S C2T 176(3)
C2S C2T H2B 109.5
C2S C2T H2C 109.5
H2B C2T H2C 109.5
C2S C2T H2D 109.5
H2B C2T H2D 109.5
H2C C2T H2D 109.5
C2 C3 C4 119(2)
C2 C3 H3A 120.3
C4 C3 H3A 120.3
N3S C3S C3T 168(6)
C3S C3T H3B 109.5
C3S C3T H3C 109.5
H3B C3T H3C 109.5
C3S C3T H3D 109.5
H3B C3T H3D 109.5
H3C C3T H3D 109.5
C5 C4 C3 122.0(19)
C5 C4 H4A 119.0
C3 C4 H4A 119.0
N4S C4S C4T 162(5)
C4S C4T H4B 109.5
C4S C4T H4C 109.5
H4B C4T H4C 109.5
C4S C4T H4D 109.5
H4B C4T H4D 109.5
H4C C4T H4D 109.5
C4 C5 C6 116.2(18)
C4 C5 H5A 121.9
C6 C5 H5A 121.9
C1 C6 N2 123.1(14)
C1 C6 C5 121.0(17)
N2 C6 C5 115.6(15)
C8 C7 N2 113.6(11)
C8 C7 H7A 108.8
N2 C7 H7A 108.8
C8 C7 H7B 108.8
N2 C7 H7B 108.8
H7A C7 H7B 107.7
C13 C8 C9 118.1(12)
C13 C8 C7 121.7(15)
C9 C8 C7 119.8(14)
C10 C9 C8 120.3(13)
C10 C9 H9A 119.9
C8 C9 H9A 119.9
C11 C10 C9 120.2(14)
C11 C10 H10A 119.9
C9 C10 H10A 119.9
C12 C11 C10 119.0(12)
C12 C11 C14 120.0(12)
C10 C11 C14 121.0(15)
C11 C12 C13 120.6(12)
C11 C12 H12A 119.7
C13 C12 H12A 119.7
C8 C13 C12 121.6(14)
C8 C13 H13 119.2
C12 C13 H13 119.2
N3 C14 C11 110.2(10)
N3 C14 H14A 109.6
C11 C14 H14A 109.6
N3 C14 H14B 109.6
C11 C14 H14B 109.6
H14A C14 H14B 108.1
C20 C15 C16 120.2(13)
C20 C15 N3 118.3(13)
C16 C15 N3 121.5(12)
C15 C16 C17 119.5(14)
C15 C16 H16 120.3
C17 C16 H16 120.3
C18 C17 C16 118.5(16)
C18 C17 H17 120.7
C16 C17 H17 120.7
C19 C18 C17 122.3(14)
C19 C18 H18 118.8
C17 C18 H18 118.8
C18 C19 C20 120.3(13)
C18 C19 H19 119.9
C20 C19 H19 119.9
C15 C20 C19 118.9(14)
C15 C20 N4 117.8(12)
C19 C20 N4 123.3(12)
C22 C21 N4 111.8(10)
C22 C21 H21A 109.3
N4 C21 H21A 109.3
C22 C21 H21B 109.3
N4 C21 H21B 109.3
H21A C21 H21B 107.9
C27 C22 C23 120.7(11)
C27 C22 C21 120.1(13)
C23 C22 C21 118.7(12)
C24 C23 C22 113.8(12)
C24 C23 H23 123.1
C22 C23 H23 123.1
C25 C24 C23 123.4(14)
C25 C24 H24 118.3
C23 C24 H24 118.3
C24 C25 C26 120.9(12)
C24 C25 C28 120.6(14)
C26 C25 C28 118.5(14)
C25 C26 C27 119.2(13)
C25 C26 H26 120.4
C27 C26 H26 120.4
C22 C27 C26 121.7(14)
C22 C27 H27 119.1
C26 C27 H27 119.1
C25 C28 N5 110.0(10)
C25 C28 H28A 109.7
N5 C28 H28A 109.7
C25 C28 H28B 109.7
N5 C28 H28B 109.7
H28A C28 H28B 108.2
C34 C29 C30 117.1(15)
C34 C29 N5 118.3(15)
C30 C29 N5 124.3(12)
C31 C30 C29 120.0(14)
C31 C30 H30 120.0
C29 C30 H30 120.0
C30 C31 C32 121.9(17)
C30 C31 H31 119.1
C32 C31 H31 119.1
C31 C32 C33 118.2(16)
C31 C32 H32 120.9
C33 C32 H32 120.9
C34 C33 C32 115.7(14)
C34 C33 H33 122.1
C32 C33 H33 122.1
C29 C34 C33 126.8(16)
C29 C34 N6 115.4(14)
C33 C34 N6 117.7(12)
C36 C35 N6 114.7(11)
C36 C35 H35A 108.6
N6 C35 H35A 108.6
C36 C35 H35B 108.6
N6 C35 H35B 108.6
H35A C35 H35B 107.6
C37 C36 C41 118.3(14)
C37 C36 C35 124.9(14)
C41 C36 C35 116.7(15)
C36 C37 C38 121.3(15)
C36 C37 H37 119.3
C38 C37 H37 119.3
C39 C38 C37 119.7(18)
C39 C38 H38 120.1
C37 C38 H38 120.1
C40 C39 C38 119.7(15)
C40 C39 C42 119.7(13)
C38 C39 C42 120.4(17)
C41 C40 C39 120.4(14)
C41 C40 H40 119.8
C39 C40 H40 119.8
C40 C41 C36 120.6(16)
C40 C41 H41 119.7
C36 C41 H41 119.7
C39 C42 N1 111.3(12)
C39 C42 H42A 109.4
N1 C42 H42A 109.4
C39 C42 H42B 109.4
N1 C42 H42B 109.4
H42A C42 H42B 108.0
C48 C43 C44 121.3(10)
C48 C43 N7 117.7(9)
C44 C43 N7 121.0(10)
C45 C44 C43 118.8(12)
C45 C44 H44 120.6
C43 C44 H44 120.6
C44 C45 C46 119.1(14)
C44 C45 H45 120.4
C46 C45 H45 120.4
C47 C46 C45 121.9(15)
C47 C46 H46 119.0
C45 C46 H46 119.0
C46 C47 C48 120.3(13)
C46 C47 H47 119.9
C48 C47 H47 119.9
C43 C48 C47 118.6(10)
C43 C48 N8 119.0(9)
C47 C48 N8 122.2(11)
N8 C49 C50 112.5(13)
N8 C49 H49A 109.1
C50 C49 H49A 109.1
N8 C49 H49B 109.1
C50 C49 H49B 109.1
H49A C49 H49B 107.8
C55 C50 C51 118(2)
C55 C50 C49 124.6(18)
C51 C50 C49 118(2)
C52 C51 C50 122(2)
C52 C51 H51 119.0
C50 C51 H51 119.0
C51 C52 C53 121(2)
C51 C52 H52 119.7
C53 C52 H52 119.7
C52 C53 C54 119(2)
C52 C53 C56 122(3)
C54 C53 C56 120(3)
C55 C54 C53 117(2)
C55 C54 H54 121.5
C53 C54 H54 121.5
C54 C55 C50 124(2)
C54 C55 H55 117.8
C50 C55 H55 117.8
C53 C56 N9 111.7(17)
C53 C56 H56A 109.3
N9 C56 H56A 109.3
C53 C56 H56B 109.3
N9 C56 H56B 109.3
H56A C56 H56B 107.9
C62 C57 C58 128.2(19)
C62 C57 N9 115.2(15)
C58 C57 N9 116(2)
C57 C58 C59 115(2)
C57 C58 H58 122.6
C59 C58 H58 122.6
C60 C59 C58 119(2)
C60 C59 H59 120.5
C58 C59 H59 120.5
C59 C60 C61 124(3)
C59 C60 H60 118.2
C61 C60 H60 118.2
C60 C61 C62 120(3)
C60 C61 H61 120.2
C62 C61 H61 120.2
C57 C62 C61 114.7(19)
C57 C62 N10 119.6(13)
C61 C62 N10 124(2)
N10 C63 C64 118(2)
N10 C63 H63A 107.9
C64 C63 H63A 107.9
N10 C63 H63B 107.9
C64 C63 H63B 107.9
H63A C63 H63B 107.2
C65 C64 C69 115(2)
C65 C64 C63 123(2)
C69 C64 C63 122(2)
C66 C65 C64 122(2)
C66 C65 H65 118.8
C64 C65 H65 118.8
C67 C66 C65 122(2)
C67 C66 H66 119.1
C65 C66 H66 119.1
C66 C67 C68 118(2)
C66 C67 C70 119(2)
C68 C67 C70 123(2)
C69 C68 C67 121(2)
C69 C68 H68 119.5
C67 C68 H68 119.5
C68 C69 C64 122(3)
C68 C69 H69 118.8
C64 C69 H69 118.8
N11 C70 C67 112.6(19)
N11 C70 H70A 109.1
C67 C70 H70A 109.1
N11 C70 H70B 109.1
C67 C70 H70B 109.1
H70A C70 H70B 107.8
C76 C71 C72 118.3(13)
C76 C71 N11 122.5(11)
C72 C71 N11 119.2(14)
C71 C72 C73 118.7(18)
C71 C72 H72 120.7
C73 C72 H72 120.7
C74 C73 C72 117(2)
C74 C73 H73 121.3
C72 C73 H73 121.3
C75 C74 C73 123(2)
C75 C74 H74 118.6
C73 C74 H74 118.6
C74 C75 C76 121(2)
C74 C75 H75 119.3
C76 C75 H75 119.3
C71 C76 C75 121.3(14)
C71 C76 N12 115.1(11)
C75 C76 N12 123.5(16)
C78 C77 N12 113.4(11)
C78 C77 H77A 108.9
N12 C77 H77A 108.9
C78 C77 H77B 108.9
N12 C77 H77B 108.9
H77A C77 H77B 107.7
C83 C78 C79 118.2(12)
C83 C78 C77 125.1(14)
C79 C78 C77 116.6(13)
C80 C79 C78 118.9(12)
C80 C79 H79 120.6
C78 C79 H79 120.6
C81 C80 C79 120.9(14)
C81 C80 H80 119.5
C79 C80 H80 119.5
C80 C81 C82 118.4(13)
C80 C81 C84 119.0(13)
C82 C81 C84 122.6(13)
C83 C82 C81 121.5(13)
C83 C82 H82 119.2
C81 C82 H82 119.2
C78 C83 C82 121.9(13)
C78 C83 H83 119.1
C82 C83 H83 119.1
C81 C84 N7 115.4(11)
C81 C84 H84A 108.4
N7 C84 H84A 108.4
C81 C84 H84B 108.4
N7 C84 H84B 108.4
H84A C84 H84B 107.5

loop_
_geom_bond_atom_site_label_1
_geom_bond_atom_site_label_2
_geom_bond_distance
Pd1 N1 2.051(13)
Pd1 N2 2.053(10)
Pd1 Cl2 2.299(4)
Pd1 Cl1 2.307(3)
Pd2 N3 2.032(12)
Pd2 N4 2.038(9)
Pd2 Cl4 2.300(4)
Pd2 Cl3 2.307(3)
Pd3 N5 2.004(13)
Pd3 N6 2.014(12)
Pd3 Cl5 2.280(4)
Pd3 Cl6 2.293(4)
Pd4 N8 2.032(10)
Pd4 N7 2.043(9)
Pd4 Cl7 2.295(4)
Pd4 Cl8 2.300(4)
Pd5 N10 2.003(15)
Pd5 N9 2.008(14)
Pd5 Cl10 2.289(13)
Pd5 Cl9 2.317(18)
Pd6 N12 2.008(12)
Pd6 N11 2.014(12)
Pd6 Cl12 2.280(6)
Pd6 Cl11 2.282(7)
N1 C1 1.445(18)
N1 C42 1.529(19)
N1 H1 1.0000
N1S C1S 1.135(19)
N2 C6 1.47(2)
N2 C7 1.498(15)
N2 H2 1.0000
N2S C2S 1.16(3)
N3 C14 1.467(16)
N3 C15 1.474(16)
N3 H3 1.0000
N3S C3S 1.22(6)
N4 C20 1.425(19)
N4 C21 1.526(15)
N4 H4 1.0000
N4S C4S 1.13(5)
N5 C29 1.47(2)
N5 C28 1.530(15)
N5 H5 1.0000
N6 C35 1.528(15)
N6 C34 1.57(2)
N6 H6 1.0000
N7 C43 1.467(12)
N7 C84 1.499(14)
N7 H7 1.0000
N8 C48 1.467(13)
N8 C49 1.496(14)
N8 H8 1.0000
N9 C57 1.480(16)
N9 C56 1.504(16)
N9 H9 1.0000
N10 C63 1.490(17)
N10 C62 1.492(16)
N10 H10 1.0000
N11 C71 1.441(14)
N11 C70 1.496(16)
N11 H11 1.0000
N12 C76 1.462(14)
N12 C77 1.499(14)
N12 H12 1.0000
C1 C6 1.31(2)
C1 C2 1.37(2)
C1S C1T 1.46(2)
C1T H1A 0.9800
C1T H1B 0.9800
C1T H1C 0.9800
C2 C3 1.36(3)
C2 H2A 0.9500
C2S C2T 1.41(3)
C2T H2B 0.9800
C2T H2C 0.9800
C2T H2D 0.9800
C3 C4 1.39(3)
C3 H3A 0.9500
C3S C3T 1.77(8)
C3T H3B 0.9800
C3T H3C 0.9800
C3T H3D 0.9800
C4 C5 1.33(3)
C4 H4A 0.9500
C4S C4T 1.34(5)
C4T H4B 0.9800
C4T H4C 0.9800
C4T H4D 0.9800
C5 C6 1.49(2)
C5 H5A 0.9500
C7 C8 1.496(18)
C7 H7A 0.9900
C7 H7B 0.9900
C8 C13 1.35(2)
C8 C9 1.40(2)
C9 C10 1.390(19)
C9 H9A 0.9500
C10 C11 1.390(18)
C10 H10A 0.9500
C11 C12 1.36(2)
C11 C14 1.523(18)
C12 C13 1.395(17)
C12 H12A 0.9500
C13 H13 0.9500
C14 H14A 0.9900
C14 H14B 0.9900
C15 C20 1.369(18)
C15 C16 1.41(2)
C16 C17 1.42(2)
C16 H16 0.9500
C17 C18 1.36(2)
C17 H17 0.9500
C18 C19 1.35(2)
C18 H18 0.9500
C19 C20 1.411(18)
C19 H19 0.9500
C21 C22 1.508(15)
C21 H21A 0.9900
C21 H21B 0.9900
C22 C27 1.351(19)
C22 C23 1.48(2)
C23 C24 1.438(15)
C23 H23 0.9500
C24 C25 1.35(2)
C24 H24 0.9500
C25 C26 1.37(2)
C25 C28 1.529(16)
C26 C27 1.406(16)
C26 H26 0.9500
C27 H27 0.9500
C28 H28A 0.9900
C28 H28B 0.9900
C29 C34 1.303(18)
C29 C30 1.38(2)
C30 C31 1.31(2)
C30 H30 0.9500
C31 C32 1.39(2)
C31 H31 0.9500
C32 C33 1.39(2)
C32 H32 0.9500
C33 C34 1.34(2)
C33 H33 0.9500
C35 C36 1.507(19)
C35 H35A 0.9900
C35 H35B 0.9900
C36 C37 1.35(2)
C36 C41 1.42(2)
C37 C38 1.41(2)
C37 H37 0.9500
C38 C39 1.38(2)
C38 H38 0.9500
C39 C40 1.38(2)
C39 C42 1.51(2)
C40 C41 1.37(2)
C40 H40 0.9500
C41 H41 0.9500
C42 H42A 0.9900
C42 H42B 0.9900
C43 C48 1.364(16)
C43 C44 1.418(17)
C44 C45 1.38(2)
C44 H44 0.9500
C45 C46 1.40(2)
C45 H45 0.9500
C46 C47 1.34(2)
C46 H46 0.9500
C47 C48 1.410(18)
C47 H47 0.9500
C49 C50 1.500(16)
C49 H49A 0.9900
C49 H49B 0.9900
C50 C55 1.37(3)
C50 C51 1.38(3)
C51 C52 1.32(3)
C51 H51 0.9500
C52 C53 1.41(3)
C52 H52 0.9500
C53 C54 1.44(3)
C53 C56 1.496(17)
C54 C55 1.34(3)
C54 H54 0.9500
C55 H55 0.9500
C56 H56A 0.9900
C56 H56B 0.9900
C57 C62 1.37(3)
C57 C58 1.40(3)
C58 C59 1.43(3)
C58 H58 0.9500
C59 C60 1.38(3)
C59 H59 0.9500
C60 C61 1.39(3)
C60 H60 0.9500
C61 C62 1.43(3)
C61 H61 0.9500
C63 C64 1.498(17)
C63 H63A 0.9900
C63 H63B 0.9900
C64 C65 1.38(3)
C64 C69 1.43(3)
C65 C66 1.38(3)
C65 H65 0.9500
C66 C67 1.37(3)
C66 H66 0.9500
C67 C68 1.39(3)
C67 C70 1.501(17)
C68 C69 1.36(3)
C68 H68 0.9500
C69 H69 0.9500
C70 H70A 0.9900
C70 H70B 0.9900
C71 C76 1.31(2)
C71 C72 1.42(2)
C72 C73 1.47(3)
C72 H72 0.9500
C73 C74 1.34(3)
C73 H73 0.9500
C74 C75 1.28(3)
C74 H74 0.9500
C75 C76 1.42(2)
C75 H75 0.9500
C77 C78 1.492(14)
C77 H77A 0.9900
C77 H77B 0.9900
C78 C83 1.35(2)
C78 C79 1.43(2)
C79 C80 1.410(19)
C79 H79 0.9500
C80 C81 1.376(19)
C80 H80 0.9500
C81 C82 1.38(2)
C81 C84 1.495(14)
C82 C83 1.37(2)
C82 H82 0.9500
C83 H83 0.9500
C84 H84A 0.9900
C84 H84B 0.9900

loop_
_geom_torsion_atom_site_label_1
_geom_torsion_atom_site_label_2
_geom_torsion_atom_site_label_3
_geom_torsion_atom_site_label_4
_geom_torsion
C42 N1 C1 C6 126.5(14)
Pd1 N1 C1 C6 -4.2(15)
C42 N1 C1 C2 -58(2)
Pd1 N1 C1 C2 171.4(14)
C6 C1 C2 C3 3(3)
N1 C1 C2 C3 -172.5(17)
C1 C2 C3 C4 -2(3)
C2 C3 C4 C5 -1(4)
C3 C4 C5 C6 2(3)
C2 C1 C6 N2 173.0(14)
N1 C1 C6 N2 -11(2)
C2 C1 C6 C5 -1(2)
N1 C1 C6 C5 174.3(12)
C7 N2 C6 C1 -101.8(15)
Pd1 N2 C6 C1 19.8(15)
C7 N2 C6 C5 72.8(14)
Pd1 N2 C6 C5 -165.5(10)
C4 C5 C6 C1 -1(2)
C4 C5 C6 N2 -175.8(16)
C6 N2 C7 C8 -66.5(17)
Pd1 N2 C7 C8 175.5(11)
N2 C7 C8 C13 -71(2)
N2 C7 C8 C9 101.8(16)
C13 C8 C9 C10 -4(2)
C7 C8 C9 C10 -177.5(13)
C8 C9 C10 C11 1(2)
C9 C10 C11 C12 2(2)
C9 C10 C11 C14 -178.5(13)
C10 C11 C12 C13 -2(2)
C14 C11 C12 C13 178.7(12)
C9 C8 C13 C12 4(2)
C7 C8 C13 C12 177.6(13)
C11 C12 C13 C8 -1(2)
C15 N3 C14 C11 -76.0(16)
Pd2 N3 C14 C11 52.7(14)
C12 C11 C14 N3 -95.8(15)
C10 C11 C14 N3 84.8(17)
C14 N3 C15 C20 124.4(12)
Pd2 N3 C15 C20 -10.3(12)
C14 N3 C15 C16 -57.9(15)
Pd2 N3 C15 C16 167.3(9)
C20 C15 C16 C17 3.7(18)
N3 C15 C16 C17 -173.9(11)
C15 C16 C17 C18 -1(2)
C16 C17 C18 C19 0(2)
C17 C18 C19 C20 -2(2)
C16 C15 C20 C19 -5.8(17)
N3 C15 C20 C19 171.9(10)
C16 C15 C20 N4 175.9(11)
N3 C15 C20 N4 -6.4(16)
C18 C19 C20 C15 5.2(18)
C18 C19 C20 N4 -176.6(11)
C21 N4 C20 C15 -105.0(12)
Pd2 N4 C20 C15 19.6(12)
C21 N4 C20 C19 76.8(14)
Pd2 N4 C20 C19 -158.6(9)
C20 N4 C21 C22 -66.8(15)
Pd2 N4 C21 C22 170.0(10)
N4 C21 C22 C27 -83.2(16)
N4 C21 C22 C23 88.2(14)
C27 C22 C23 C24 -4.4(17)
C21 C22 C23 C24 -175.9(10)
C22 C23 C24 C25 1.7(18)
C23 C24 C25 C26 0(2)
C23 C24 C25 C28 -178.3(12)
C24 C25 C26 C27 1(2)
C28 C25 C26 C27 179.5(12)
C23 C22 C27 C26 5.9(19)
C21 C22 C27 C26 177.2(12)
C25 C26 C27 C22 -4(2)
C24 C25 C28 N5 78.5(18)
C26 C25 C28 N5 -99.6(15)
C29 N5 C28 C25 -79.2(16)
Pd3 N5 C28 C25 52.3(16)
C28 N5 C29 C34 129.3(12)
Pd3 N5 C29 C34 -5.8(13)
C28 N5 C29 C30 -56.8(15)
Pd3 N5 C29 C30 168.0(10)
C34 C29 C30 C31 0(2)
N5 C29 C30 C31 -173.8(12)
C29 C30 C31 C32 -1(2)
C30 C31 C32 C33 3(2)
C31 C32 C33 C34 -6(2)
C30 C29 C34 C33 -3(2)
N5 C29 C34 C33 171.3(13)
C30 C29 C34 N6 -179.8(11)
N5 C29 C34 N6 -5.5(16)
C32 C33 C34 C29 6(2)
C32 C33 C34 N6 -177.5(11)
C35 N6 C34 C29 -106.0(13)
Pd3 N6 C34 C29 13.9(13)
C35 N6 C34 C33 76.9(14)
Pd3 N6 C34 C33 -163.2(10)
C34 N6 C35 C36 -75.4(16)
Pd3 N6 C35 C36 164.3(12)
N6 C35 C36 C37 99.7(18)
N6 C35 C36 C41 -83.7(18)
C41 C36 C37 C38 2(2)
C35 C36 C37 C38 179.0(14)
C36 C37 C38 C39 -2(2)
C37 C38 C39 C40 0(2)
C37 C38 C39 C42 -175.2(14)
C38 C39 C40 C41 2(2)
C42 C39 C40 C41 176.7(13)
C39 C40 C41 C36 -1(2)
C37 C36 C41 C40 -1(2)
C35 C36 C41 C40 -177.7(12)
C40 C39 C42 N1 -88.4(17)
C38 C39 C42 N1 86.5(18)
C1 N1 C42 C39 -79.6(18)
Pd1 N1 C42 C39 47.9(16)
C84 N7 C43 C48 107.1(15)
Pd4 N7 C43 C48 -17.0(17)
C84 N7 C43 C44 -72.0(17)
Pd4 N7 C43 C44 163.9(12)
C48 C43 C44 C45 2(2)
N7 C43 C44 C45 -178.9(14)
C43 C44 C45 C46 -2(3)
C44 C45 C46 C47 0(3)
C45 C46 C47 C48 3(3)
C44 C43 C48 C47 1(3)
N7 C43 C48 C47 -178.5(15)
C44 C43 C48 N8 -175.2(15)
N7 C43 C48 N8 6(2)
C46 C47 C48 C43 -3(3)
C46 C47 C48 N8 172.7(18)
C49 N8 C48 C43 -119.7(16)
Pd4 N8 C48 C43 8.9(19)
C49 N8 C48 C47 65(2)
Pd4 N8 C48 C47 -166.7(15)
C48 N8 C49 C50 76.8(17)
Pd4 N8 C49 C50 -46.9(17)
N8 C49 C50 C55 -92.9(19)
N8 C49 C50 C51 84.5(18)
C55 C50 C51 C52 0(3)
C49 C50 C51 C52 -177.8(17)
C50 C51 C52 C53 -1(3)
C51 C52 C53 C54 1(3)
C51 C52 C53 C56 -175.4(19)
C52 C53 C54 C55 1(3)
C56 C53 C54 C55 177.2(17)
C53 C54 C55 C50 -2(3)
C51 C50 C55 C54 2(2)
C49 C50 C55 C54 179.4(15)
C52 C53 C56 N9 85(3)
C54 C53 C56 N9 -91(3)
C57 N9 C56 C53 61(3)
Pd5 N9 C56 C53 -177(2)
C56 N9 C57 C62 97(2)
Pd5 N9 C57 C62 -26(2)
C56 N9 C57 C58 -78(3)
Pd5 N9 C57 C58 159.2(13)
C62 C57 C58 C59 2(2)
N9 C57 C58 C59 176.4(19)
C57 C58 C59 C60 -1.0(19)
C58 C59 C60 C61 0(2)
C59 C60 C61 C62 0(2)
C58 C57 C62 C61 -2(2)
N9 C57 C62 C61 -176.2(19)
C58 C57 C62 N10 -168(2)
N9 C57 C62 N10 18(2)
C60 C61 C62 C57 0.6(19)
C60 C61 C62 N10 166(2)
C63 N10 C62 C57 -126.5(18)
Pd5 N10 C62 C57 1(2)
C63 N10 C62 C61 69(3)
Pd5 N10 C62 C61 -164.1(16)
C62 N10 C63 C64 86(3)
Pd5 N10 C63 C64 -33(3)
N10 C63 C64 C65 79(4)
N10 C63 C64 C69 -93(4)
C69 C64 C65 C66 0(5)
C63 C64 C65 C66 -172(3)
C64 C65 C66 C67 0(5)
C65 C66 C67 C68 0(5)
C65 C66 C67 C70 179(3)
C66 C67 C68 C69 1(5)
C70 C67 C68 C69 -178(3)
C67 C68 C69 C64 -1(5)
C65 C64 C69 C68 1(5)
C63 C64 C69 C68 173(3)
C71 N11 C70 C67 -174.0(16)
Pd6 N11 C70 C67 64(2)
C66 C67 C70 N11 83(3)
C68 C67 C70 N11 -98(3)
C70 N11 C71 C76 -113.4(16)
Pd6 N11 C71 C76 17.5(15)
C70 N11 C71 C72 65.7(17)
Pd6 N11 C71 C72 -163.4(11)
C76 C71 C72 C73 -1(2)
N11 C71 C72 C73 -179.7(14)
C71 C72 C73 C74 1(2)
C72 C73 C74 C75 -3(3)
C73 C74 C75 C76 5(3)
C72 C71 C76 C75 2(2)
N11 C71 C76 C75 -178.9(13)
C72 C71 C76 N12 -179.8(13)
N11 C71 C76 N12 -0.7(19)
C74 C75 C76 C71 -4(2)
C74 C75 C76 N12 177.8(15)
C77 N12 C76 C71 115.9(14)
Pd6 N12 C76 C71 -16.8(15)
C77 N12 C76 C75 -65.9(18)
Pd6 N12 C76 C75 161.3(12)
C76 N12 C77 C78 -62.0(18)
Pd6 N12 C77 C78 64.4(17)
N12 C77 C78 C83 -89.4(19)
N12 C77 C78 C79 89.4(17)
C83 C78 C79 C80 1(2)
C77 C78 C79 C80 -178.1(14)
C78 C79 C80 C81 -3(2)
C79 C80 C81 C82 2(2)
C79 C80 C81 C84 -177.2(14)
C80 C81 C82 C83 1(2)
C84 C81 C82 C83 -179.6(15)
C79 C78 C83 C82 2(2)
C77 C78 C83 C82 -178.8(14)
C81 C82 C83 C78 -4(3)
C80 C81 C84 N7 77.2(17)
C82 C81 C84 N7 -101.9(17)
C43 N7 C84 C81 62.9(14)
Pd4 N7 C84 C81 -175.4(9)
